data_4517092
loop_
_publ_author_name
'Liu, Ke'
'Zhou, Jing-Min'
'Li, Hui-Min'
'Xu, Na'
'Cheng, Peng'

_publ_section_title
;
 A Series of CuII--LnIII Metal--Organic Frameworks Based on
 2,2&#x2032;-Bipyridine-3,3&#x2032;-dicarboxylic Acid: Syntheses,
 Structures, and Magnetic Properties
;
_journal_issue 12
_journal_name_full 'Crystal Growth &amp; Design'
_journal_page_first 6409
_journal_paper_doi 10.1021/cg5012617
_journal_volume 14
_journal_year 2014
_chemical_formula_moiety 'C60 H42 Cu2 N10 O35 Tb2'
_chemical_formula_sum 'C60 H42 Cu2 N10 O35 Tb2'
_chemical_formula_weight 1908.00
_space_group_IT_number 14
_space_group_name_Hall '-P 2ybc'
_space_group_name_H-M_alt 'P 1 21/c 1'
_symmetry_cell_setting monoclinic
_atom_sites_solution_hydrogens geom
_atom_sites_solution_primary direct
_atom_sites_solution_secondary difmap
_audit_creation_date 2014-08-23
_audit_creation_method
;
Olex2 1.2
(compiled 2014.03.20 svn.r2914 for OlexSys, GUI svn.r4816)
;
_cell_angle_alpha 90.00
_cell_angle_beta 98.299(6)
_cell_angle_gamma 90.00
_cell_formula_units_Z 4
_cell_length_a 11.2520(10)
_cell_length_b 22.3034(9)
_cell_length_c 27.1573(15)
_cell_measurement_temperature 125.1(2)
_cell_measurement_theta_max 28.9640
_cell_measurement_theta_min 2.4183
_cell_volume 6744.0(8)
_computing_cell_refinement
;
CrysAlisPro, Agilent Technologies,
Version 1.171.35.19 (release 27-10-2011 CrysAlis171 .NET)
(compiled Oct 27 2011,15:02:11)
;
_computing_data_collection
;
CrysAlisPro, Agilent Technologies,
Version 1.171.35.19 (release 27-10-2011 CrysAlis171 .NET)
(compiled Oct 27 2011,15:02:11)
;
_computing_data_reduction
;
CrysAlisPro, Agilent Technologies,
Version 1.171.35.19 (release 27-10-2011 CrysAlis171 .NET)
(compiled Oct 27 2011,15:02:11)
;
_computing_molecular_graphics 'Olex2 (Dolomanov et al., 2009)'
_computing_publication_material 'Olex2 (Dolomanov et al., 2009)'
_computing_structure_refinement 'XL (Sheldrick, 2008)'
_computing_structure_solution 'XS (Sheldrick, 2008)'
_diffrn_ambient_temperature 125.1(2)
_diffrn_measured_fraction_theta_full 0.998
_diffrn_measured_fraction_theta_max 0.998
_diffrn_measurement_details
;
#__ type_ start__ end____ width___ exp.time_
  1 omega  -15.00   11.25   0.7500   80.0000
omega____ theta____ kappa____ phi______ frames
    -       18.5573   89.0000   24.0000 35

#__ type_ start__ end____ width___ exp.time_
  2 omega  -37.00   49.25   0.7500   80.0000
omega____ theta____ kappa____ phi______ frames
    -       18.5573    0.0000  -30.0000 115
;
_diffrn_measurement_device_type 'SuperNova, Single source at offset), Eos'
_diffrn_measurement_method '\w scans'
_diffrn_orient_matrix_UB_11 -0.0117122000
_diffrn_orient_matrix_UB_12 -0.0062154000
_diffrn_orient_matrix_UB_13 -0.0332876000
_diffrn_orient_matrix_UB_21 -0.0079184000
_diffrn_orient_matrix_UB_22 0.0134439000
_diffrn_orient_matrix_UB_23 0.0044288000
_diffrn_orient_matrix_UB_31 0.0066947000
_diffrn_orient_matrix_UB_32 0.0050203000
_diffrn_orient_matrix_UB_33 -0.0530513000
_diffrn_radiation_monochromator mirror
_diffrn_radiation_type MoK\a
_diffrn_radiation_wavelength 0.71073
_diffrn_reflns_av_R_equivalents 0.0441
_diffrn_reflns_av_sigmaI/netI 0.0603
_diffrn_reflns_limit_h_max 12
_diffrn_reflns_limit_h_min -13
_diffrn_reflns_limit_k_max 26
_diffrn_reflns_limit_k_min -24
_diffrn_reflns_limit_l_max 32
_diffrn_reflns_limit_l_min -18
_diffrn_reflns_number 24429
_diffrn_reflns_theta_full 25.01
_diffrn_reflns_theta_max 25.01
_diffrn_reflns_theta_min 2.45
_diffrn_source 'SuperNova (Mo) X-ray Source'
_exptl_absorpt_coefficient_mu 2.800
_exptl_absorpt_correction_T_max 0.756
_exptl_absorpt_correction_T_min 0.577
_exptl_absorpt_correction_type multi-scan
_exptl_absorpt_process_details
;
CrysAlisPro, Agilent Technologies,
Version 1.171.35.19 (release 27-10-2011 CrysAlis171 .NET)
(compiled Oct 27 2011,15:02:11)
Empirical absorption correction using spherical harmonics,
 implemented in SCALE3 ABSPACK scaling algorithm.
;
_exptl_crystal_colour green
_exptl_crystal_density_diffrn 1.879
_exptl_crystal_density_method 'not measured'
_exptl_crystal_description flaky
_exptl_crystal_F_000 3760
_exptl_crystal_size_max 0.20
_exptl_crystal_size_mid 0.20
_exptl_crystal_size_min 0.10
_refine_diff_density_max 4.870
_refine_diff_density_min -2.507
_refine_diff_density_rms 0.233
_refine_ls_extinction_method none
_refine_ls_goodness_of_fit_ref 1.072
_refine_ls_hydrogen_treatment mixed
_refine_ls_matrix_type full
_refine_ls_number_parameters 1012
_refine_ls_number_reflns 11891
_refine_ls_number_restraints 241
_refine_ls_restrained_S_all 1.065
_refine_ls_R_factor_all 0.0857
_refine_ls_R_factor_gt 0.0711
_refine_ls_shift/su_max 0.001
_refine_ls_shift/su_mean 0.000
_refine_ls_structure_factor_coef Fsqd
_refine_ls_weighting_details 'calc w=1/[\s^2^(Fo^2^)+(0.0844P)^2^+96.9116P] where P=(Fo^2^+2Fc^2^)/3'
_refine_ls_weighting_scheme calc
_refine_ls_wR_factor_gt 0.1789
_refine_ls_wR_factor_ref 0.1914
_reflns_number_gt 9707
_reflns_number_total 11891
_reflns_threshold_expression >2sigma(I)
_cod_data_source_file cg5012617_si_002.cif
_cod_data_source_block 9-Tb2Cu2
_cod_original_sg_symbol_Hall '-p 2ybc'
_cod_original_sg_symbol_H-M P21/c
_cod_database_code 4517092
_reflns_odcompleteness_completeness 99.8
_reflns_odcompleteness_iscentric 1
_reflns_odcompleteness_theta 26.32
_olex2_refinement_description
;
1. Fixed Uiso
 At 1.2 times of:
  All C(H) groups
 At 1.5 times of:
  All O(H,H) groups
2. Uiso/Uaniso restraints and constraints
Uains(C48) \\sim Ueq: with sigma of 0.005 and sigma for terminal atoms of 0.01
Uains(O3) \\sim Ueq: with sigma of 0.005 and sigma for terminal atoms of 0.01
Uains(O4) \\sim Ueq: with sigma of 0.005 and sigma for terminal atoms of 0.01
Uains(C25) \\sim Ueq: with sigma of 0.005 and sigma for terminal atoms of 0.01
Uains(O15) \\sim Ueq: with sigma of 0.005 and sigma for terminal atoms of 0.01
Uains(C33) \\sim Ueq: with sigma of 0.005 and sigma for terminal atoms of 0.01
Uains(C50) \\sim Ueq: with sigma of 0.005 and sigma for terminal atoms of 0.01
Uains(N11) \\sim Ueq: with sigma of 0.001 and sigma for terminal atoms of 0.002
Uains(O21) \\sim Ueq: with sigma of 0.001 and sigma for terminal atoms of 0.002
Uains(C62) \\sim Ueq: with sigma of 0.0001 and sigma for terminal atoms of 
0.0002
Uains(C61) \\sim Ueq: with sigma of 0.0001 and sigma for terminal atoms of 
0.0002
Uains(C60) \\sim Ueq: with sigma of 0.0005 and sigma for terminal atoms of 
0.001
Uains(O20) \\sim Ueq: with sigma of 0.005 and sigma for terminal atoms of 0.01
Uains(C63) \\sim Ueq: with sigma of 0.005 and sigma for terminal atoms of 0.01
Uains(O19) \\sim Ueq: with sigma of 0.005 and sigma for terminal atoms of 0.01
Uains(C56) \\sim Ueq: with sigma of 0.005 and sigma for terminal atoms of 0.01
Uains(C57) \\sim Ueq: with sigma of 0.005 and sigma for terminal atoms of 0.01
Uains(C58) \\sim Ueq: with sigma of 0.005 and sigma for terminal atoms of 0.01
Uains(C59) \\sim Ueq: with sigma of 0.005 and sigma for terminal atoms of 0.01
Uains(N10) \\sim Ueq: with sigma of 0.005 and sigma for terminal atoms of 0.01
Uains(C55) \\sim Ueq: with sigma of 0.005 and sigma for terminal atoms of 0.01
Uains(C41) \\sim Ueq: with sigma of 0.005 and sigma for terminal atoms of 0.01
Uains(C11) \\sim Ueq: with sigma of 0.005 and sigma for terminal atoms of 0.01
Uains(C6) \\sim Ueq: with sigma of 0.005 and sigma for terminal atoms of 0.01
Uains(C12) \\sim Ueq: with sigma of 0.005 and sigma for terminal atoms of 0.01
Uains(C1) \\sim Ueq: with sigma of 0.005 and sigma for terminal atoms of 0.01
Uains(C19) \\sim Ueq: with sigma of 0.005 and sigma for terminal atoms of 0.01
Uains(C18) \\sim Ueq: with sigma of 0.005 and sigma for terminal atoms of 0.01
Uains(C20) \\sim Ueq: with sigma of 0.005 and sigma for terminal atoms of 0.01
Uains(C13) \\sim Ueq: with sigma of 0.005 and sigma for terminal atoms of 0.01
Uains(C12) \\sim Ueq: with sigma of 0.005 and sigma for terminal atoms of 0.01
Uains(C34) \\sim Ueq: with sigma of 0.005 and sigma for terminal atoms of 0.01
Uains(C35) \\sim Ueq: with sigma of 0.005 and sigma for terminal atoms of 0.01
Uains(C24) \\sim Ueq: with sigma of 0.005 and sigma for terminal atoms of 0.01
Uains(O5) \\sim Ueq: with sigma of 0.005 and sigma for terminal atoms of 0.01
Uains(C43) \\sim Ueq: with sigma of 0.005 and sigma for terminal atoms of 0.01
Uains(C42) \\sim Ueq: with sigma of 0.005 and sigma for terminal atoms of 0.01
Uains(C21) \\sim Ueq: with sigma of 0.0001 and sigma for terminal atoms of 
0.0002
Uains(C51) \\sim Ueq: with sigma of 0.0001 and sigma for terminal atoms of 
0.0002
3.a Rotating group:
 O21(H21a,H21b), O22(H22a,H22b),O23(H23a,H23b), O24(H24a,H24b), O25(H25a,H25b), 
O26(H26a,H26b)
3.b Aromatic/amide H refined with riding coordinates:
 C3(H3), C4(H4), C5(H5), C8(H8), C9(H9), C10(H10), C15(H15), C16(H16),
 C17(H17), C20(H20), C21(H21), C22(H22), C27(H27), C28(H28), C29(H29), 
C32(H32), C33(H33), C34(H34), C39(H39), C40(H40), C41(H41), C44(H44), 
C45(H45), C47(H47), C51(H51), C52(H52), C53(H53), C57(H57), C58(H58), 
C59(H59), C60(H60), C61(H61),C62(H62)
;

loop_
_symmetry_equiv_pos_as_xyz
'x, y, z'
'-x, y+1/2, -z+1/2'
'-x, -y, -z'
'x, -y-1/2, z-1/2'

loop_
_atom_site_label
_atom_site_type_symbol
_atom_site_fract_x
_atom_site_fract_y
_atom_site_fract_z
_atom_site_U_iso_or_equiv
_atom_site_adp_type
_atom_site_occupancy
_atom_site_symmetry_multiplicity
_atom_site_calc_flag
_atom_site_refinement_flags
_atom_site_disorder_assembly
_atom_site_disorder_group
C1 C 0.3277(7) 0.0392(4) 0.0948(3) 0.0100(17) Uani 1 1 d U . .
C2 C 0.4407(7) 0.0715(4) 0.0855(3) 0.0111(17) Uani 1 1 d . . .
C3 C 0.5154(7) 0.0437(4) 0.0570(3) 0.0148(18) Uani 1 1 d . . .
H3 H 0.5033 0.0036 0.0482 0.018 Uiso 1 1 calc R . .
C4 C 0.6084(7) 0.0751(4) 0.0412(3) 0.0166(19) Uani 1 1 d . . .
H4 H 0.6589 0.0563 0.0217 0.020 Uiso 1 1 calc R . .
C5 C 0.6259(7) 0.1340(4) 0.0544(3) 0.018(2) Uani 1 1 d . . .
H5 H 0.6871 0.1555 0.0428 0.021 Uiso 1 1 calc R . .
C6 C 0.4671(7) 0.1303(4) 0.1005(3) 0.0085(16) Uani 1 1 d U . .
C7 C 0.3974(7) 0.1677(4) 0.1319(3) 0.0091(17) Uani 1 1 d . . .
C8 C 0.3321(7) 0.2655(4) 0.1419(3) 0.0154(19) Uani 1 1 d . . .
H8 H 0.3343 0.3060 0.1339 0.018 Uiso 1 1 calc R . .
C9 C 0.2607(7) 0.2463(4) 0.1759(4) 0.019(2) Uani 1 1 d . . .
H9 H 0.2085 0.2729 0.1883 0.022 Uiso 1 1 calc R . .
C10 C 0.2675(7) 0.1877(4) 0.1914(3) 0.0138(18) Uani 1 1 d . . .
H10 H 0.2238 0.1749 0.2160 0.017 Uiso 1 1 calc R . .
C11 C 0.3396(7) 0.1476(4) 0.1703(3) 0.0096(17) Uani 1 1 d U . .
C12 C 0.3636(7) 0.0870(4) 0.1950(3) 0.0088(17) Uani 1 1 d U . .
C13 C 0.2784(7) -0.0556(4) 0.3066(3) 0.0126(18) Uani 1 1 d U . .
C14 C 0.3606(7) -0.0804(4) 0.3509(3) 0.0106(17) Uani 1 1 d . . .
C15 C 0.3812(8) -0.0448(4) 0.3929(3) 0.018(2) Uani 1 1 d . . .
H15 H 0.3544 -0.0053 0.3914 0.022 Uiso 1 1 calc R . .
C16 C 0.4417(8) -0.0674(5) 0.4375(4) 0.025(2) Uani 1 1 d . . .
H16 H 0.4604 -0.0429 0.4652 0.030 Uiso 1 1 calc R . .
C17 C 0.4729(7) -0.1269(4) 0.4393(3) 0.017(2) Uani 1 1 d . . .
H17 H 0.5054 -0.1436 0.4696 0.021 Uiso 1 1 calc R . .
C18 C 0.4065(7) -0.1382(4) 0.3541(3) 0.0119(17) Uani 1 1 d U . .
C19 C 0.4070(6) -0.1806(3) 0.3117(3) 0.0071(16) Uani 1 1 d U . .
C20 C 0.3795(7) -0.2793(4) 0.2848(3) 0.0128(18) Uani 1 1 d U . .
H20 H 0.3602 -0.3188 0.2914 0.015 Uiso 1 1 calc R . .
C21 C 0.4066(7) -0.2651(4) 0.2386(3) 0.0118(17) Uani 1 1 d U . .
H21 H 0.4020 -0.2939 0.2136 0.014 Uiso 1 1 calc R . .
C22 C 0.4404(7) -0.2075(4) 0.2302(3) 0.0138(18) Uani 1 1 d . . .
H22 H 0.4616 -0.1973 0.1994 0.017 Uiso 1 1 calc R . .
C23 C 0.4437(7) -0.1640(4) 0.2670(3) 0.0091(17) Uani 1 1 d . . .
C24 C 0.4995(7) -0.1047(4) 0.2592(3) 0.0108(17) Uani 1 1 d U . .
C25 C -0.1791(7) -0.0298(4) 0.0938(3) 0.0081(16) Uani 1 1 d U . .
C26 C -0.0679(7) -0.0648(4) 0.0846(3) 0.0116(18) Uani 1 1 d . . .
C27 C 0.0127(7) -0.0376(4) 0.0580(3) 0.0112(17) Uani 1 1 d . . .
H27 H 0.0012 0.0018 0.0472 0.013 Uiso 1 1 calc R . .
C28 C 0.1113(7) -0.0700(4) 0.0475(3) 0.0144(18) Uani 1 1 d . . .
H28 H 0.1669 -0.0523 0.0298 0.017 Uiso 1 1 calc R . .
C29 C 0.1263(7) -0.1281(4) 0.0634(3) 0.0129(18) Uani 1 1 d . . .
H29 H 0.1919 -0.1497 0.0557 0.015 Uiso 1 1 calc R . .
C30 C -0.0457(7) -0.1228(4) 0.1016(3) 0.0103(17) Uani 1 1 d . . .
C31 C -0.1218(7) -0.1586(4) 0.1308(3) 0.0100(17) Uani 1 1 d . . .
C32 C -0.2084(8) -0.2487(4) 0.1377(4) 0.024(2) Uani 1 1 d . . .
H32 H -0.2203 -0.2879 0.1265 0.029 Uiso 1 1 calc RD . .
C33 C -0.2655(8) -0.2319(4) 0.1760(4) 0.021(2) Uani 1 1 d U . .
H33 H -0.3162 -0.2580 0.1897 0.025 Uiso 1 1 calc R . .
C34 C -0.2457(7) -0.1752(4) 0.1937(3) 0.0127(18) Uani 1 1 d U . .
H34 H -0.2823 -0.1619 0.2203 0.015 Uiso 1 1 calc R . .
C35 C -0.1702(7) -0.1367(4) 0.1718(3) 0.0080(16) Uani 1 1 d U . .
C36 C -0.1371(7) -0.0770(4) 0.1955(3) 0.0102(17) Uani 1 1 d . . .
C37 C -0.0035(7) 0.1165(4) 0.2567(3) 0.0091(16) Uani 1 1 d . . .
C38 C -0.0593(7) 0.1754(4) 0.2680(3) 0.0087(16) Uani 1 1 d U . .
C39 C -0.0733(7) 0.2216(4) 0.2329(3) 0.0135(18) Uani 1 1 d . . .
H39 H -0.0622 0.2139 0.2003 0.016 Uiso 1 1 calc R . .
C40 C -0.1037(7) 0.2789(4) 0.2466(3) 0.0145(18) Uani 1 1 d . . .
H40 H -0.1180 0.3092 0.2230 0.017 Uiso 1 1 calc R . .
C41 C -0.1122(7) 0.2901(4) 0.2958(3) 0.0119(17) Uani 1 1 d U . .
H41 H -0.1264 0.3290 0.3058 0.014 Uiso 1 1 calc R . .
C42 C -0.0832(7) 0.1898(4) 0.3153(3) 0.0102(17) Uani 1 1 d U . .
C43 C -0.0760(7) 0.1447(4) 0.3555(3) 0.0090(16) Uani 1 1 d U . .
C44 C 0.0148(7) 0.1279(4) 0.4372(4) 0.017(2) Uani 1 1 d . . .
H44 H 0.0535 0.1427 0.4673 0.021 Uiso 1 1 calc R . .
C45 C -0.0070(7) 0.0666(4) 0.4325(3) 0.0175(19) Uani 1 1 d . . .
H45 H 0.0258 0.0398 0.4570 0.021 Uiso 1 1 calc R . .
C46 C -0.0795(7) 0.0469(4) 0.3899(3) 0.0150(18) Uani 1 1 d . . .
H46 H -0.1026 0.0068 0.3872 0.018 Uiso 1 1 calc R . .
C47 C -0.1181(7) 0.0861(4) 0.3509(3) 0.0118(18) Uani 1 1 d . . .
C48 C -0.2127(7) 0.0648(4) 0.3083(3) 0.0089(17) Uani 1 1 d U . .
C49 C -0.2041(8) 0.2237(4) 0.5827(3) 0.0172(19) Uani 1 1 d . . .
C50 C -0.1009(7) 0.2390(4) 0.5550(3) 0.0178(19) Uani 1 1 d U . .
C51 C -0.0023(9) 0.2661(5) 0.5803(4) 0.029(2) Uani 1 1 d U . .
H51 H 0.0044 0.2699 0.6147 0.035 Uiso 1 1 calc R . .
C52 C 0.0895(8) 0.2883(5) 0.5556(4) 0.033(3) Uani 1 1 d . . .
H52 H 0.1562 0.3077 0.5726 0.040 Uiso 1 1 calc R . .
C53 C 0.0764(8) 0.2800(4) 0.5051(3) 0.020(2) Uani 1 1 d . . .
H53 H 0.1358 0.2944 0.4877 0.024 Uiso 1 1 calc R . .
C54 C -0.1078(8) 0.2308(4) 0.5039(3) 0.0156(19) Uani 1 1 d . . .
C57 C -0.3768(13) 0.1405(7) 0.4372(6) 0.033(3) Uani 0.75 1 d PU A 2
H57 H -0.4148 0.1034 0.4365 0.039 Uiso 0.75 1 calc PR A 2
C58 C -0.4290(14) 0.1849(7) 0.4063(6) 0.040(4) Uani 0.75 1 d PU A 2
H58 H -0.5012 0.1787 0.3855 0.049 Uiso 0.75 1 calc PR A 2
C59 C -0.3710(15) 0.2376(8) 0.4075(6) 0.043(4) Uani 0.75 1 d PU A 2
H59 H -0.4053 0.2687 0.3875 0.051 Uiso 0.75 1 calc PR A 2
C62 C -0.3469(19) 0.1278(8) 0.4307(7) 0.11(3) Uani 0.25 1 d PGU A 1
H62 H -0.3806 0.0898 0.4317 0.120 Uiso 0.25 1 calc PR A 1
C56 C -0.2661(9) 0.1483(4) 0.4707(4) 0.035(3) Uani 1 1 d GU . .
C55 C -0.2158(8) 0.2051(4) 0.4692(4) 0.028(2) Uani 1 1 d GU A .
N11 N -0.246(2) 0.2413(7) 0.4277(6) 0.039(16) Uani 0.25 1 d PGU A 1
C60 C -0.327(3) 0.2208(12) 0.3876(7) 0.058(14) Uani 0.25 1 d PGU A 1
H60 H -0.3475 0.2451 0.3599 0.069 Uiso 0.25 1 calc PR A 1
C61 C -0.377(3) 0.1641(13) 0.3891(8) 0.09(2) Uani 0.25 1 d PGU A 1
H61 H -0.4315 0.1503 0.3624 0.112 Uiso 0.25 1 calc PR A 1
C63 C -0.2107(11) 0.0972(6) 0.5003(5) 0.042(3) Uani 1 1 d U A .
N1 N 0.5570(6) 0.1611(3) 0.0836(3) 0.0120(15) Uani 1 1 d . . .
N2 N 0.3983(6) 0.2263(3) 0.1202(3) 0.0130(15) Uani 1 1 d . . .
N3 N -0.1390(6) -0.2155(3) 0.1152(3) 0.0175(17) Uani 1 1 d . . .
N4 N 0.0486(6) -0.1548(3) 0.0899(3) 0.0120(15) Uani 1 1 d . . .
N5 N 0.3798(6) -0.2381(3) 0.3212(3) 0.0126(15) Uani 1 1 d . . .
N6 N 0.4579(6) -0.1614(3) 0.3988(3) 0.0133(15) Uani 1 1 d . . .
N7 N -0.0182(6) 0.1662(3) 0.3997(3) 0.0126(15) Uani 1 1 d . A .
N8 N -0.1004(6) 0.2460(3) 0.3298(3) 0.0110(15) Uani 1 1 d . A .
N9 N -0.0197(6) 0.2516(3) 0.4794(3) 0.0154(16) Uani 1 1 d . A .
N10 N -0.2647(15) 0.2476(7) 0.4367(6) 0.043(4) Uani 0.75 1 d PU A 2
O1 O 0.3397(5) -0.0152(3) 0.1073(2) 0.0154(13) Uani 1 1 d . . .
O2 O 0.2310(5) 0.0682(3) 0.0866(2) 0.0171(14) Uani 1 1 d . . .
O3 O 0.4680(5) 0.0666(3) 0.1964(2) 0.0136(13) Uani 1 1 d U . .
O4 O 0.2816(5) 0.0644(3) 0.2145(2) 0.0132(13) Uani 1 1 d U . .
O5 O 0.4410(5) -0.0652(3) 0.2318(2) 0.0116(12) Uani 1 1 d U . .
O6 O 0.6076(5) -0.0947(3) 0.2795(2) 0.0156(13) Uani 1 1 d . . .
O7 O 0.2111(5) -0.0898(3) 0.2772(2) 0.0121(12) Uani 1 1 d . . .
O8 O 0.2764(5) 0.0003(2) 0.3012(2) 0.0138(13) Uani 1 1 d . . .
O9 O -0.1638(5) 0.0238(3) 0.1054(2) 0.0132(13) Uani 1 1 d . . .
O10 O -0.2778(5) -0.0576(3) 0.0868(2) 0.0172(14) Uani 1 1 d . . .
O11 O -0.0315(5) -0.0584(3) 0.1932(2) 0.0121(12) Uani 1 1 d . . .
O12 O -0.2117(5) -0.0517(3) 0.2171(2) 0.0137(13) Uani 1 1 d U . .
O13 O -0.0619(5) 0.0786(3) 0.2280(2) 0.0153(13) Uani 1 1 d . . .
O14 O 0.1052(5) 0.1077(3) 0.2755(2) 0.0139(13) Uani 1 1 d . . .
O15 O -0.2222(5) 0.0085(3) 0.3026(2) 0.0127(13) Uani 1 1 d U . .
O16 O -0.2786(5) 0.1009(3) 0.2825(2) 0.0165(13) Uani 1 1 d . . .
O17 O -0.3068(5) 0.2397(3) 0.5602(2) 0.0155(13) Uani 1 1 d . . .
O18 O -0.1779(6) 0.2039(3) 0.6257(2) 0.0265(16) Uani 1 1 d . . .
O19 O -0.1234(8) 0.1095(4) 0.5326(3) 0.048(2) Uani 1 1 d U . .
O20 O -0.2540(8) 0.0466(4) 0.4889(4) 0.057(3) Uani 1 1 d U . .
O21 O -0.2861(5) 0.0683(2) 0.1794(2) 0.0117(12) Uani 1 1 d U . .
H21A H -0.2798 0.0504 0.1514 0.018 Uiso 1 1 d R . .
H21B H -0.2147 0.0783 0.1936 0.018 Uiso 1 1 d R . .
O22 O -0.4334(5) -0.0434(3) 0.1536(2) 0.0177(14) Uani 1 1 d . . .
H22A H -0.5068 -0.0346 0.1412 0.027 Uiso 1 1 d R . .
H22B H -0.4275 -0.0823 0.1563 0.027 Uiso 1 1 d R . .
O23 O -0.4814(5) 0.0316(3) 0.3017(2) 0.0160(13) Uani 1 1 d . . .
H23A H -0.4380 0.0224 0.3298 0.024 Uiso 1 1 d R . .
H23B H -0.5500 0.0132 0.3000 0.024 Uiso 1 1 d R . .
O24 O 0.2171(5) -0.0568(2) 0.1784(2) 0.0113(12) Uani 1 1 d . . .
H24A H 0.1881 -0.0923 0.1784 0.017 Uiso 1 1 d R . .
H24B H 0.2922 -0.0580 0.1893 0.017 Uiso 1 1 d R . .
O25 O 0.0140(5) -0.0188(3) 0.2969(2) 0.0147(13) Uani 1 1 d . . .
H25A H 0.0405 -0.0526 0.3098 0.022 Uiso 1 1 d R . .
H25B H -0.0622 -0.0223 0.2866 0.022 Uiso 1 1 d R . .
O26 O 0.0648(5) 0.0530(3) 0.1505(2) 0.0131(13) Uani 1 1 d . . .
H26A H -0.0046 0.0398 0.1360 0.020 Uiso 1 1 d R . .
H26B H 0.1187 0.0450 0.1313 0.020 Uiso 1 1 d R . .
O28 O 0.4104(7) 0.2514(4) 0.0100(3) 0.046(2) Uani 1 1 d . . .
Cu1 Cu 0.55077(9) 0.24979(5) 0.09234(4) 0.0128(2) Uani 1 1 d . . .
Cu2 Cu -0.04109(8) 0.25498(4) 0.40512(4) 0.0104(2) Uani 1 1 d . . .
Tb1 Tb 0.11702(3) 0.007464(17) 0.230270(15) 0.00658(14) Uani 1 1 d . . .
Tb2 Tb -0.38052(3) 0.003092(17) 0.233011(15) 0.00753(14) Uani 1 1 d . . .
O29 O 0.3057(8) 0.0623(5) 0.4749(4) 0.069(3) Uani 1 1 d . . .
O33 O -0.2937(8) -0.1381(4) 0.0067(3) 0.057(3) Uani 1 1 d . . .
O34 O -0.2148(7) -0.1048(4) 0.3701(3) 0.043(2) Uani 1 1 d . . .
O32 O 0.0366(7) -0.1022(4) 0.3696(3) 0.045(2) Uani 1 1 d . . .
O1A O -0.3513(8) 0.0010(5) 0.3942(4) 0.063(3) Uani 1 1 d . . .
O1B O 0.2384(10) 0.1548(5) 0.5316(5) 0.083(4) Uani 1 1 d . . .
O1D O -0.6215(13) 0.1352(6) 0.3107(6) 0.114(5) Uani 1 1 d . . .
O1C O -0.2519(11) -0.4021(5) 0.1252(5) 0.090(4) Uani 1 1 d D . .

loop_
_atom_site_aniso_label
_atom_site_aniso_U_11
_atom_site_aniso_U_22
_atom_site_aniso_U_33
_atom_site_aniso_U_23
_atom_site_aniso_U_13
_atom_site_aniso_U_12
C1 0.010(3) 0.010(3) 0.010(3) -0.002(3) 0.001(3) -0.006(3)
C2 0.009(4) 0.013(4) 0.012(4) -0.005(3) 0.002(3) -0.003(3)
C3 0.011(4) 0.014(5) 0.019(5) 0.001(4) 0.001(3) -0.001(3)
C4 0.012(4) 0.026(5) 0.014(5) 0.000(4) 0.007(3) 0.001(4)
C5 0.012(4) 0.020(5) 0.024(5) 0.001(4) 0.011(4) -0.003(4)
C6 0.007(3) 0.007(3) 0.012(3) 0.002(3) 0.001(3) -0.001(3)
C7 0.006(4) 0.011(4) 0.009(4) -0.003(3) -0.003(3) 0.000(3)
C8 0.015(4) 0.009(4) 0.024(5) -0.005(4) 0.008(4) 0.002(3)
C9 0.011(4) 0.017(5) 0.028(6) -0.009(4) 0.003(4) 0.005(4)
C10 0.008(4) 0.019(5) 0.014(5) -0.004(4) 0.000(3) -0.001(3)
C11 0.007(3) 0.007(3) 0.015(3) -0.001(3) 0.000(3) -0.002(3)
C12 0.010(3) 0.007(3) 0.009(3) -0.004(3) -0.001(3) -0.001(3)
C13 0.008(3) 0.015(4) 0.017(4) 0.004(3) 0.007(3) 0.001(3)
C14 0.004(4) 0.014(4) 0.014(5) 0.002(3) 0.002(3) 0.002(3)
C15 0.022(5) 0.009(4) 0.023(5) -0.001(4) 0.000(4) 0.007(4)
C16 0.025(5) 0.029(6) 0.018(5) -0.004(4) -0.007(4) 0.009(4)
C17 0.013(4) 0.027(5) 0.011(5) -0.002(4) -0.002(3) 0.012(4)
C18 0.008(3) 0.015(3) 0.014(4) 0.000(3) 0.003(3) -0.002(3)
C19 0.005(3) 0.005(3) 0.011(3) -0.001(3) 0.001(3) 0.002(3)
C20 0.009(3) 0.009(3) 0.020(4) -0.004(3) 0.002(3) 0.003(3)
C21 0.0120(19) 0.0112(19) 0.0121(19) -0.0002(10) 0.0011(10) -0.0003(10)
C22 0.011(4) 0.017(5) 0.013(5) -0.001(4) 0.001(3) 0.006(3)
C23 0.007(4) 0.008(4) 0.012(4) -0.001(3) 0.001(3) 0.004(3)
C24 0.010(3) 0.006(3) 0.017(4) -0.004(3) 0.003(3) -0.001(3)
C25 0.006(3) 0.007(3) 0.011(3) 0.002(3) 0.003(3) 0.003(3)
C26 0.007(4) 0.015(5) 0.012(4) -0.006(3) 0.001(3) -0.004(3)
C27 0.012(4) 0.005(4) 0.017(5) -0.001(3) 0.004(3) -0.001(3)
C28 0.009(4) 0.016(5) 0.020(5) -0.004(4) 0.008(3) -0.006(3)
C29 0.010(4) 0.012(4) 0.017(5) 0.000(4) 0.005(3) 0.001(3)
C30 0.006(4) 0.017(5) 0.007(4) -0.003(3) -0.001(3) -0.001(3)
C31 0.008(4) 0.007(4) 0.015(5) -0.003(3) 0.003(3) 0.000(3)
C32 0.016(5) 0.019(5) 0.040(6) -0.006(4) 0.014(4) -0.005(4)
C33 0.021(4) 0.016(4) 0.027(4) 0.001(3) 0.008(3) -0.006(3)
C34 0.009(3) 0.010(3) 0.019(4) 0.004(3) 0.004(3) 0.000(3)
C35 0.006(3) 0.006(3) 0.012(3) 0.000(3) 0.003(3) 0.003(3)
C36 0.011(4) 0.008(4) 0.011(4) 0.003(3) 0.001(3) -0.005(3)
C37 0.011(4) 0.007(4) 0.010(4) 0.000(3) 0.005(3) -0.003(3)
C38 0.004(3) 0.008(3) 0.013(3) -0.001(3) -0.001(3) -0.001(3)
C39 0.018(4) 0.011(4) 0.012(5) 0.001(3) 0.002(3) -0.001(3)
C40 0.008(4) 0.010(4) 0.025(5) 0.007(4) 0.000(3) -0.001(3)
C41 0.008(3) 0.011(3) 0.015(4) 0.001(3) -0.003(3) 0.004(3)
C42 0.006(3) 0.009(3) 0.014(3) 0.000(3) -0.002(3) -0.001(3)
C43 0.006(3) 0.009(3) 0.012(3) -0.001(3) 0.004(3) -0.001(3)
C44 0.012(4) 0.020(5) 0.021(5) 0.009(4) 0.003(4) -0.001(4)
C45 0.014(4) 0.021(5) 0.017(5) 0.005(4) 0.001(4) 0.000(4)
C46 0.015(4) 0.014(5) 0.016(5) 0.005(4) 0.003(3) -0.003(3)
C47 0.006(4) 0.013(4) 0.017(5) -0.002(4) 0.003(3) -0.005(3)
C48 0.008(3) 0.008(3) 0.013(3) 0.000(3) 0.007(3) -0.002(3)
C49 0.021(5) 0.011(5) 0.020(5) -0.003(4) 0.007(4) 0.000(4)
C50 0.011(3) 0.023(4) 0.019(4) 0.001(3) 0.000(3) 0.005(3)
C51 0.029(3) 0.030(3) 0.029(3) -0.0002(10) 0.0038(11) -0.0003(10)
C52 0.009(5) 0.060(8) 0.029(6) -0.016(5) -0.001(4) -0.004(5)
C53 0.011(4) 0.027(5) 0.021(5) 0.002(4) 0.002(4) 0.002(4)
C54 0.018(4) 0.013(5) 0.019(5) 0.000(4) 0.010(4) 0.000(3)
C57 0.030(5) 0.034(5) 0.034(5) -0.007(4) 0.003(4) -0.009(4)
C58 0.039(5) 0.041(5) 0.040(5) 0.000(4) 0.000(4) -0.006(4)
C59 0.044(5) 0.041(6) 0.040(6) 0.002(4) -0.004(4) -0.001(4)
C62 0.11(3) 0.11(3) 0.11(3) -0.0001(10) 0.016(4) -0.0001(10)
C56 0.035(4) 0.039(4) 0.032(4) -0.005(4) 0.009(4) -0.004(4)
C55 0.028(4) 0.032(4) 0.024(4) -0.001(3) 0.006(3) -0.006(3)
N11 0.039(16) 0.040(16) 0.039(16) 0.0000(10) 0.006(3) 0.0000(10)
C60 0.058(14) 0.058(14) 0.058(14) -0.0001(10) 0.008(2) 0.0000(10)
C61 0.09(2) 0.09(2) 0.09(2) -0.0001(10) 0.014(3) 0.0000(10)
C63 0.041(4) 0.045(5) 0.041(5) -0.006(4) 0.014(4) -0.007(4)
N1 0.010(3) 0.013(4) 0.015(4) 0.001(3) 0.005(3) -0.001(3)
N2 0.010(3) 0.012(4) 0.017(4) 0.001(3) 0.002(3) -0.001(3)
N3 0.013(4) 0.013(4) 0.029(5) -0.003(3) 0.009(3) 0.003(3)
N4 0.009(3) 0.013(4) 0.014(4) -0.007(3) 0.002(3) 0.001(3)
N5 0.006(3) 0.009(4) 0.023(4) -0.001(3) 0.004(3) 0.004(3)
N6 0.007(3) 0.016(4) 0.015(4) 0.002(3) -0.001(3) 0.003(3)
N7 0.011(3) 0.011(4) 0.016(4) 0.000(3) 0.001(3) -0.006(3)
N8 0.011(3) 0.007(4) 0.016(4) 0.000(3) 0.005(3) -0.003(3)
N9 0.016(4) 0.015(4) 0.014(4) -0.004(3) -0.002(3) -0.003(3)
N10 0.041(6) 0.046(6) 0.039(6) 0.012(4) -0.004(4) -0.006(4)
O1 0.012(3) 0.011(3) 0.024(4) 0.003(3) 0.003(3) -0.004(2)
O2 0.005(3) 0.011(3) 0.035(4) -0.003(3) 0.002(3) -0.002(2)
O3 0.011(3) 0.010(3) 0.020(3) 0.002(2) 0.004(2) 0.007(2)
O4 0.008(2) 0.011(3) 0.021(3) 0.003(2) 0.004(2) -0.005(2)
O5 0.008(2) 0.009(3) 0.018(3) 0.004(2) 0.002(2) -0.005(2)
O6 0.005(3) 0.011(3) 0.031(4) 0.004(3) 0.003(2) 0.001(2)
O7 0.006(3) 0.013(3) 0.017(3) -0.004(2) 0.003(2) 0.001(2)
O8 0.010(3) 0.006(3) 0.023(4) 0.004(2) -0.002(3) -0.003(2)
O9 0.009(3) 0.008(3) 0.023(3) -0.002(3) 0.001(2) 0.002(2)
O10 0.012(3) 0.014(3) 0.026(4) 0.000(3) 0.004(3) 0.000(2)
O11 0.009(3) 0.009(3) 0.019(3) -0.003(2) 0.005(2) -0.004(2)
O12 0.009(2) 0.012(3) 0.020(3) -0.006(2) 0.006(2) 0.004(2)
O13 0.005(3) 0.015(3) 0.025(4) -0.005(3) 0.001(2) 0.001(2)
O14 0.008(3) 0.013(3) 0.020(3) -0.001(3) 0.001(2) 0.004(2)
O15 0.012(3) 0.008(3) 0.017(3) -0.007(2) 0.000(2) -0.002(2)
O16 0.014(3) 0.014(3) 0.021(4) 0.002(3) 0.000(3) 0.000(2)
O17 0.012(3) 0.019(3) 0.017(3) 0.003(3) 0.005(2) 0.005(2)
O18 0.018(3) 0.047(5) 0.015(4) 0.009(3) 0.005(3) 0.013(3)
O19 0.066(5) 0.041(5) 0.040(5) 0.012(4) 0.013(4) 0.009(4)
O20 0.070(6) 0.030(4) 0.075(6) -0.007(4) 0.027(5) -0.018(4)
O21 0.0094(18) 0.0114(19) 0.0143(19) -0.0014(16) 0.0021(15) -0.0026(15)
O22 0.011(3) 0.016(3) 0.025(4) -0.004(3) 0.001(3) 0.000(2)
O23 0.012(3) 0.010(3) 0.026(4) -0.001(3) 0.005(3) -0.005(2)
O24 0.006(3) 0.004(3) 0.023(3) -0.002(2) 0.003(2) -0.001(2)
O25 0.012(3) 0.013(3) 0.020(3) 0.006(3) 0.004(2) 0.003(2)
O26 0.008(3) 0.011(3) 0.021(3) -0.001(2) 0.003(2) -0.003(2)
O28 0.040(5) 0.053(6) 0.043(5) 0.009(4) -0.005(4) -0.004(4)
Cu1 0.0118(5) 0.0091(5) 0.0187(6) -0.0028(4) 0.0066(4) -0.0058(4)
Cu2 0.0092(5) 0.0096(5) 0.0125(6) 0.0012(4) 0.0017(4) -0.0019(4)
Tb1 0.0030(2) 0.0028(2) 0.0140(2) -0.00046(15) 0.00138(15) -0.00056(13)
Tb2 0.0035(2) 0.0028(2) 0.0166(3) 0.00030(15) 0.00282(16) 0.00014(13)
O29 0.050(6) 0.056(7) 0.098(9) -0.001(6) -0.002(6) 0.001(5)
O33 0.054(5) 0.046(6) 0.062(6) -0.016(5) -0.021(4) 0.016(4)
O34 0.044(5) 0.030(5) 0.054(6) 0.013(4) 0.003(4) -0.012(4)
O32 0.048(5) 0.049(5) 0.039(5) 0.022(4) 0.013(4) 0.025(4)
O1A 0.050(6) 0.085(8) 0.055(6) 0.003(5) 0.008(5) 0.000(5)
O1B 0.064(7) 0.085(9) 0.092(9) -0.014(7) -0.014(6) 0.014(6)
O1D 0.108(10) 0.077(10) 0.147(14) -0.006(9) -0.014(9) 0.020(8)
O1C 0.098(9) 0.060(7) 0.097(9) 0.018(6) -0.034(7) -0.040(6)

loop_
_atom_type_symbol
_atom_type_description
_atom_type_scat_dispersion_real
_atom_type_scat_dispersion_imag
_atom_type_scat_source
C C 0.0030 0.0020 'International Tables Vol C Tables 4.2.6.8 and 6.1.1.4'
H H 0.0000 0.0000 'International Tables Vol C Tables 4.2.6.8 and 6.1.1.4'
Cu Cu 0.3200 1.2650 'International Tables Vol C Tables 4.2.6.8 and 6.1.1.4'
N N 0.0060 0.0030 'International Tables Vol C Tables 4.2.6.8 and 6.1.1.4'
O O 0.0110 0.0060 'International Tables Vol C Tables 4.2.6.8 and 6.1.1.4'
Tb Tb -0.1720 4.1540 'International Tables Vol C Tables 4.2.6.8 and 6.1.1.4'

loop_
_geom_angle_atom_site_label_1
_geom_angle_atom_site_label_2
_geom_angle_atom_site_label_3
_geom_angle
_geom_angle_site_symmetry_1
_geom_angle_site_symmetry_3
O2 C1 O1 126.7(7) . .
O2 C1 C2 116.9(7) . .
O1 C1 C2 116.3(7) . .
C3 C2 C6 118.0(8) . .
C3 C2 C1 118.5(7) . .
C6 C2 C1 123.2(7) . .
C2 C3 C4 120.1(8) . .
C2 C3 H3 120.0 . .
C4 C3 H3 120.0 . .
C5 C4 C3 119.5(8) . .
C5 C4 H4 120.2 . .
C3 C4 H4 120.2 . .
N1 C5 C4 121.2(8) . .
N1 C5 H5 119.4 . .
C4 C5 H5 119.4 . .
N1 C6 C2 121.1(7) . .
N1 C6 C7 112.9(7) . .
C2 C6 C7 125.8(7) . .
N2 C7 C11 121.0(7) . .
N2 C7 C6 112.6(7) . .
C11 C7 C6 126.4(7) . .
N2 C8 C9 120.6(8) . .
N2 C8 H8 119.7 . .
C9 C8 H8 119.7 . .
C10 C9 C8 119.3(8) . .
C10 C9 H9 120.4 . .
C8 C9 H9 120.4 . .
C9 C10 C11 119.9(8) . .
C9 C10 H10 120.1 . .
C11 C10 H10 120.1 . .
C7 C11 C10 118.0(8) . .
C7 C11 C12 123.5(7) . .
C10 C11 C12 118.0(7) . .
O4 C12 O3 126.4(8) . .
O4 C12 C11 117.2(7) . .
O3 C12 C11 116.2(7) . .
O8 C13 O7 121.5(8) . .
O8 C13 C14 117.1(8) . .
O7 C13 C14 121.4(8) . .
O8 C13 Tb1 55.8(4) . .
O7 C13 Tb1 65.7(4) . .
C14 C13 Tb1 171.6(6) . .
C15 C14 C18 117.8(8) . .
C15 C14 C13 117.2(8) . .
C18 C14 C13 124.7(8) . .
C14 C15 C16 120.7(8) . .
C14 C15 H15 119.6 . .
C16 C15 H15 119.6 . .
C17 C16 C15 118.2(9) . .
C17 C16 H16 120.9 . .
C15 C16 H16 120.9 . .
N6 C17 C16 121.8(8) . .
N6 C17 H17 119.1 . .
C16 C17 H17 119.1 . .
N6 C18 C14 120.8(8) . .
N6 C18 C19 113.4(7) . .
C14 C18 C19 125.8(8) . .
N5 C19 C23 121.6(7) . .
N5 C19 C18 115.4(7) . .
C23 C19 C18 122.7(7) . .
N5 C20 C21 122.5(8) . .
N5 C20 H20 118.8 . .
C21 C20 H20 118.8 . .
C22 C21 C20 118.2(8) . .
C22 C21 H21 120.9 . .
C20 C21 H21 120.9 . .
C21 C22 C23 121.0(8) . .
C21 C22 H22 119.5 . .
C23 C22 H22 119.5 . .
C19 C23 C22 117.5(8) . .
C19 C23 C24 123.1(7) . .
C22 C23 C24 119.0(7) . .
O5 C24 O6 120.8(7) . .
O5 C24 C23 120.2(7) . .
O6 C24 C23 119.0(7) . .
O5 C24 Tb2 60.2(4) . 1_655
O6 C24 Tb2 60.9(4) . 1_655
C23 C24 Tb2 172.4(6) . 1_655
O9 C25 O10 126.7(7) . .
O9 C25 C26 116.5(7) . .
O10 C25 C26 116.7(7) . .
C27 C26 C30 119.0(7) . .
C27 C26 C25 118.5(8) . .
C30 C26 C25 122.5(7) . .
C26 C27 C28 118.9(8) . .
C26 C27 H27 120.5 . .
C28 C27 H27 120.5 . .
C29 C28 C27 119.7(8) . .
C29 C28 H28 120.1 . .
C27 C28 H28 120.1 . .
N4 C29 C28 121.8(8) . .
N4 C29 H29 119.1 . .
C28 C29 H29 119.1 . .
N4 C30 C26 121.6(8) . .
N4 C30 C31 112.1(7) . .
C26 C30 C31 126.2(7) . .
N3 C31 C35 121.7(7) . .
N3 C31 C30 114.1(7) . .
C35 C31 C30 124.2(7) . .
N3 C32 C33 126.3(9) . .
N3 C32 H32 116.8 . .
C33 C32 H32 116.8 . .
C32 C33 C34 117.2(8) . .
C32 C33 H33 121.4 . .
C34 C33 H33 121.4 . .
C33 C34 C35 119.9(8) . .
C33 C34 H34 120.1 . .
C35 C34 H34 120.1 . .
C31 C35 C34 117.2(7) . .
C31 C35 C36 123.4(7) . .
C34 C35 C36 119.2(7) . .
O12 C36 O11 125.7(8) . .
O12 C36 C35 118.0(7) . .
O11 C36 C35 116.3(7) . .
O13 C37 O14 121.8(7) . .
O13 C37 C38 120.8(7) . .
O14 C37 C38 117.3(7) . .
O13 C37 Tb1 60.8(4) . .
O14 C37 Tb1 61.1(4) . .
C38 C37 Tb1 175.6(5) . .
C42 C38 C39 116.2(8) . .
C42 C38 C37 122.2(7) . .
C39 C38 C37 120.9(7) . .
C40 C39 C38 120.4(8) . .
C40 C39 H39 119.8 . .
C38 C39 H39 119.8 . .
C41 C40 C39 118.7(8) . .
C41 C40 H40 120.6 . .
C39 C40 H40 120.6 . .
N8 C41 C40 121.4(8) . .
N8 C41 H41 119.3 . .
C40 C41 H41 119.3 . .
N8 C42 C38 123.0(8) . .
N8 C42 C43 114.6(7) . .
C38 C42 C43 122.0(7) . .
N7 C43 C47 121.5(8) . .
N7 C43 C42 112.2(7) . .
C47 C43 C42 126.3(8) . .
N7 C44 C45 122.1(9) . .
N7 C44 H44 118.9 . .
C45 C44 H44 118.9 . .
C46 C45 C44 117.5(8) . .
C46 C45 H45 121.3 . .
C44 C45 H45 121.3 . .
C45 C46 C47 121.1(8) . .
C45 C46 H46 119.5 . .
C47 C46 H46 119.5 . .
C43 C47 C46 117.2(8) . .
C43 C47 C48 123.4(8) . .
C46 C47 C48 119.1(7) . .
O16 C48 O15 122.8(8) . .
O16 C48 C47 121.3(7) . .
O15 C48 C47 115.9(7) . .
O16 C48 Tb2 68.7(4) . .
O15 C48 Tb2 54.1(4) . .
C47 C48 Tb2 170.0(6) . .
O18 C49 O17 128.5(8) . .
O18 C49 C50 116.9(8) . .
O17 C49 C50 114.0(8) . .
C51 C50 C54 119.1(9) . .
C51 C50 C49 118.6(9) . .
C54 C50 C49 122.0(8) . .
C50 C51 C52 121.3(10) . .
C50 C51 H51 119.4 . .
C52 C51 H51 119.4 . .
C53 C52 C51 116.9(9) . .
C53 C52 H52 121.6 . .
C51 C52 H52 121.6 . .
N9 C53 C52 122.6(9) . .
N9 C53 H53 118.7 . .
C52 C53 H53 118.7 . .
N9 C54 C50 120.4(8) . .
N9 C54 C55 113.3(8) . .
C50 C54 C55 126.0(8) . .
C58 C57 C56 123.5(13) . .
C58 C57 H57 118.3 . .
C56 C57 H57 118.3 . .
C59 C58 C57 116.9(15) . .
C59 C58 H58 121.5 . .
C57 C58 H58 121.5 . .
C58 C59 N10 122.9(16) . .
C58 C59 H59 118.5 . .
N10 C59 H59 118.5 . .
C56 C62 C61 120.0 . .
C56 C62 H62 120.0 . .
C61 C62 H62 120.0 . .
C55 C56 C62 120.0 . .
C55 C56 C57 114.2(10) . .
C62 C56 C57 19.9(13) . .
C55 C56 C63 125.2(10) . .
C62 C56 C63 110.4(10) . .
C57 C56 C63 120.4(10) . .
N10 C55 C56 121.9(11) . .
N10 C55 N11 15.4(15) . .
C56 C55 N11 120.0 . .
N10 C55 C54 110.4(9) . .
C56 C55 C54 127.6(9) . .
N11 C55 C54 111.2(9) . .
C60 N11 C55 120.0 . .
C60 N11 Cu2 111.9(10) . .
C55 N11 Cu2 98.1(10) . .
N11 C60 C61 120.0 . .
N11 C60 H60 120.0 . .
C61 C60 H60 120.0 . .
C60 C61 C62 120.0 . .
C60 C61 H61 120.0 . .
C62 C61 H61 120.0 . .
O19 C63 O20 127.8(13) . .
O19 C63 C56 116.0(11) . .
O20 C63 C56 116.2(11) . .
C5 N1 C6 119.9(7) . .
C5 N1 Cu1 123.7(6) . .
C6 N1 Cu1 114.9(5) . .
C8 N2 C7 120.3(7) . .
C8 N2 Cu1 123.1(6) . .
C7 N2 Cu1 111.9(5) . .
C32 N3 C31 117.5(8) . .
C32 N3 Cu2 124.7(6) . 2_545
C31 N3 Cu2 104.9(5) . 2_545
C29 N4 C30 118.8(7) . .
C29 N4 Cu2 120.9(5) . 2_545
C30 N4 Cu2 117.9(6) . 2_545
C20 N5 C19 118.9(8) . .
C20 N5 Cu1 127.7(6) . 2_645
C19 N5 Cu1 104.1(5) . 2_645
C17 N6 C18 120.1(8) . .
C17 N6 Cu1 118.4(6) . 2_645
C18 N6 Cu1 117.3(6) . 2_645
C44 N7 C43 119.2(8) . .
C44 N7 Cu2 126.8(6) . .
C43 N7 Cu2 111.2(5) . .
C42 N8 C41 119.3(7) . .
C42 N8 Cu2 110.0(5) . .
C41 N8 Cu2 126.5(6) . .
C54 N9 C53 119.6(8) . .
C54 N9 Cu2 121.3(6) . .
C53 N9 Cu2 118.2(6) . .
C59 N10 C55 120.4(13) . .
C12 O3 Tb2 149.1(6) . 1_655
C12 O4 Tb1 164.0(6) . .
C24 O5 Tb2 93.8(4) . 1_655
C24 O6 Tb2 92.9(5) . 1_655
C13 O7 Tb1 88.4(5) . .
C13 O8 Tb1 99.0(5) . .
C36 O11 Tb1 143.0(5) . .
C36 O12 Tb2 162.3(6) . .
C37 O13 Tb1 93.6(5) . .
C37 O14 Tb1 93.2(5) . .
C48 O15 Tb2 100.7(5) . .
C48 O16 Tb2 86.2(5) . .
C49 O17 Cu1 124.5(6) . 4_466
Tb2 O21 H21A 110.5 . .
Tb2 O21 H21B 110.3 . .
H21A O21 H21B 108.5 . .
Tb2 O22 H22A 110.5 . .
Tb2 O22 H22B 110.5 . .
H22A O22 H22B 108.4 . .
Tb2 O23 H23A 110.5 . .
Tb2 O23 H23B 110.4 . .
H23A O23 H23B 108.5 . .
Tb1 O24 H24A 109.8 . .
Tb1 O24 H24B 109.8 . .
H24A O24 H24B 109.2 . .
Tb1 O25 H25A 110.4 . .
Tb1 O25 H25B 110.3 . .
H25A O25 H25B 108.6 . .
Tb1 O26 H26A 110.8 . .
Tb1 O26 H26B 110.8 . .
H26A O26 H26B 108.2 . .
O17 Cu1 N1 91.2(3) 4_665 .
O17 Cu1 N6 89.5(3) 4_665 2_655
N1 Cu1 N6 179.2(3) . 2_655
O17 Cu1 N2 171.0(3) 4_665 .
N1 Cu1 N2 80.5(3) . .
N6 Cu1 N2 98.7(3) 2_655 .
O17 Cu1 N5 104.7(2) 4_665 2_655
N1 Cu1 N5 102.6(3) . 2_655
N6 Cu1 N5 77.5(3) 2_655 2_655
N2 Cu1 N5 80.7(3) . 2_655
O17 Cu1 O28 92.9(3) 4_665 .
N1 Cu1 O28 86.4(3) . .
N6 Cu1 O28 93.2(3) 2_655 .
N2 Cu1 O28 83.1(3) . .
N5 Cu1 O28 159.8(3) 2_655 .
N9 Cu2 N7 92.2(3) . .
N9 Cu2 N4 88.2(3) . 2
N7 Cu2 N4 174.9(3) . 2
N9 Cu2 N8 165.9(3) . .
N7 Cu2 N8 81.9(3) . .
N4 Cu2 N8 98.8(3) 2 .
N9 Cu2 N3 105.9(3) . 2
N7 Cu2 N3 98.1(3) . 2
N4 Cu2 N3 77.0(3) 2 2
N8 Cu2 N3 87.7(3) . 2
N9 Cu2 N11 74.2(4) . .
N7 Cu2 N11 91.8(4) . .
N4 Cu2 N11 93.2(4) 2 .
N8 Cu2 N11 93.0(4) . .
N3 Cu2 N11 170.2(4) 2 .
O4 Tb1 O11 143.0(2) . .
O4 Tb1 O25 140.0(2) . .
O11 Tb1 O25 77.0(2) . .
O4 Tb1 O26 72.55(19) . .
O11 Tb1 O26 79.0(2) . .
O25 Tb1 O26 135.85(19) . .
O4 Tb1 O24 76.4(2) . .
O11 Tb1 O24 74.89(19) . .
O25 Tb1 O24 128.7(2) . .
O26 Tb1 O24 78.25(19) . .
O4 Tb1 O8 70.6(2) . .
O11 Tb1 O8 134.12(19) . .
O25 Tb1 O8 76.4(2) . .
O26 Tb1 O8 143.17(19) . .
O24 Tb1 O8 94.1(2) . .
O4 Tb1 O13 107.49(19) . .
O11 Tb1 O13 82.44(19) . .
O25 Tb1 O13 72.6(2) . .
O26 Tb1 O13 67.9(2) . .
O24 Tb1 O13 142.24(19) . .
O8 Tb1 O13 123.1(2) . .
O4 Tb1 O14 73.20(19) . .
O11 Tb1 O14 132.10(18) . .
O25 Tb1 O14 77.5(2) . .
O26 Tb1 O14 92.33(19) . .
O24 Tb1 O14 149.62(18) . .
O8 Tb1 O14 76.21(18) . .
O13 Tb1 O14 51.34(18) . .
O4 Tb1 O7 105.12(18) . .
O11 Tb1 O7 84.46(18) . .
O25 Tb1 O7 68.60(18) . .
O26 Tb1 O7 144.20(18) . .
O24 Tb1 O7 66.80(18) . .
O8 Tb1 O7 51.10(18) . .
O13 Tb1 O7 140.87(18) . .
O14 Tb1 O7 121.81(18) . .
O4 Tb1 C13 87.9(2) . .
O11 Tb1 C13 109.6(2) . .
O25 Tb1 C13 70.1(2) . .
O26 Tb1 C13 153.8(2) . .
O24 Tb1 C13 80.3(2) . .
O8 Tb1 C13 25.2(2) . .
O13 Tb1 C13 136.4(2) . .
O14 Tb1 C13 98.7(2) . .
O7 Tb1 C13 25.9(2) . .
O4 Tb1 C37 90.0(2) . .
O11 Tb1 C37 107.5(2) . .
O25 Tb1 C37 73.9(2) . .
O26 Tb1 C37 78.8(2) . .
O24 Tb1 C37 156.0(2) . .
O8 Tb1 C37 100.1(2) . .
O13 Tb1 C37 25.6(2) . .
O14 Tb1 C37 25.7(2) . .
O7 Tb1 C37 136.7(2) . .
C13 Tb1 C37 119.4(2) . .
O3 Tb2 O12 143.1(2) 1_455 .
O3 Tb2 O22 78.9(2) 1_455 .
O12 Tb2 O22 73.2(2) . .
O3 Tb2 O23 76.8(2) 1_455 .
O12 Tb2 O23 139.8(2) . .
O22 Tb2 O23 136.97(19) . .
O3 Tb2 O15 136.0(2) 1_455 .
O12 Tb2 O15 69.1(2) . .
O22 Tb2 O15 142.2(2) . .
O23 Tb2 O15 75.9(2) . .
O3 Tb2 O21 74.57(19) 1_455 .
O12 Tb2 O21 76.4(2) . .
O22 Tb2 O21 77.9(2) . .
O23 Tb2 O21 127.41(19) . .
O15 Tb2 O21 95.9(2) . .
O3 Tb2 O5 80.15(19) 1_455 1_455
O12 Tb2 O5 110.34(19) . 1_455
O22 Tb2 O5 68.35(19) . 1_455
O23 Tb2 O5 72.86(19) . 1_455
O15 Tb2 O5 122.65(19) . 1_455
O21 Tb2 O5 141.04(19) . 1_455
O3 Tb2 O6 130.48(19) 1_455 1_455
O12 Tb2 O6 75.28(19) . 1_455
O22 Tb2 O6 92.9(2) . 1_455
O23 Tb2 O6 77.1(2) . 1_455
O15 Tb2 O6 74.84(19) . 1_455
O21 Tb2 O6 151.63(18) . 1_455
O5 Tb2 O6 52.11(18) 1_455 1_455
O3 Tb2 O16 87.34(19) 1_455 .
O12 Tb2 O16 102.29(19) . .
O22 Tb2 O16 145.5(2) . .
O23 Tb2 O16 67.54(18) . .
O15 Tb2 O16 50.33(18) . .
O21 Tb2 O16 67.95(19) . .
O5 Tb2 O16 140.22(18) 1_455 .
O6 Tb2 O16 119.49(19) 1_455 .
O3 Tb2 C24 105.8(2) 1_455 1_455
O12 Tb2 C24 91.8(2) . 1_455
O22 Tb2 C24 78.3(2) . 1_455
O23 Tb2 C24 74.9(2) . 1_455
O15 Tb2 C24 99.6(2) . 1_455
O21 Tb2 C24 155.7(2) . 1_455
O5 Tb2 C24 26.0(2) 1_455 1_455
O6 Tb2 C24 26.2(2) 1_455 1_455
O16 Tb2 C24 136.1(2) . 1_455
O3 Tb2 C48 111.9(2) 1_455 .
O12 Tb2 C48 85.1(2) . .
O22 Tb2 C48 152.6(2) . .
O23 Tb2 C48 70.2(2) . .
O15 Tb2 C48 25.2(2) . .
O21 Tb2 C48 80.9(2) . .
O5 Tb2 C48 136.8(2) 1_455 .
O6 Tb2 C48 97.6(2) 1_455 .
O16 Tb2 C48 25.1(2) . .
C24 Tb2 C48 119.8(2) 1_455 .

loop_
_geom_bond_atom_site_label_1
_geom_bond_atom_site_label_2
_geom_bond_distance
_geom_bond_site_symmetry_2
C1 O2 1.257(10) .
C1 O1 1.262(10) .
C1 C2 1.514(11) .
C2 C3 1.372(12) .
C2 C6 1.392(11) .
C3 C4 1.377(12) .
C3 H3 0.9300 .
C4 C5 1.369(13) .
C4 H4 0.9300 .
C5 N1 1.332(11) .
C5 H5 0.9300 .
C6 N1 1.356(10) .
C6 C7 1.494(11) .
C7 N2 1.345(11) .
C7 C11 1.380(12) .
C8 N2 1.340(11) .
C8 C9 1.376(13) .
C8 H8 0.9300 .
C9 C10 1.373(13) .
C9 H9 0.9300 .
C10 C11 1.387(12) .
C10 H10 0.9300 .
C11 C12 1.516(11) .
C12 O4 1.235(10) .
C12 O3 1.255(9) .
C13 O8 1.257(10) .
C13 O7 1.273(10) .
C13 C14 1.512(11) .
C13 Tb1 2.913(8) .
C14 C15 1.382(12) .
C14 C18 1.387(12) .
C15 C16 1.395(13) .
C15 H15 0.9300 .
C16 C17 1.370(13) .
C16 H16 0.9300 .
C17 N6 1.333(11) .
C17 H17 0.9300 .
C18 N6 1.370(11) .
C18 C19 1.490(11) .
C19 N5 1.351(10) .
C19 C23 1.389(11) .
C20 N5 1.348(11) .
C20 C21 1.372(12) .
C20 H20 0.9300 .
C21 C22 1.368(12) .
C21 H21 0.9300 .
C22 C23 1.391(12) .
C22 H22 0.9300 .
C23 C24 1.492(11) .
C24 O5 1.273(10) .
C24 O6 1.280(10) .
C24 Tb2 2.895(8) 1_655
C25 O9 1.241(10) .
C25 O10 1.262(10) .
C25 C26 1.525(11) .
C26 C27 1.380(11) .
C26 C30 1.385(12) .
C27 C28 1.387(11) .
C27 H27 0.9300 .
C28 C29 1.368(12) .
C28 H28 0.9300 .
C29 N4 1.349(11) .
C29 H29 0.9300 .
C30 N4 1.355(10) .
C30 C31 1.481(11) .
C31 N3 1.344(11) .
C31 C35 1.394(11) .
C32 N3 1.292(12) .
C32 C33 1.352(13) .
C32 H32 0.9300 .
C33 C34 1.360(12) .
C33 H33 0.9300 .
C34 C35 1.399(11) .
C34 H34 0.9300 .
C35 C36 1.504(11) .
C36 O12 1.228(10) .
C36 O11 1.268(9) .
C37 O13 1.267(10) .
C37 O14 1.271(10) .
C37 C38 1.506(11) .
C37 Tb1 2.924(8) .
C38 C42 1.387(12) .
C38 C39 1.397(12) .
C39 C40 1.388(12) .
C39 H39 0.9300 .
C40 C41 1.377(12) .
C40 H40 0.9300 .
C41 N8 1.341(11) .
C41 H41 0.9300 .
C42 N8 1.337(10) .
C42 C43 1.478(11) .
C43 N7 1.368(11) .
C43 C47 1.390(11) .
C44 N7 1.340(11) .
C44 C45 1.392(13) .
C44 H44 0.9300 .
C45 C46 1.389(12) .
C45 H45 0.9300 .
C46 C47 1.392(12) .
C46 H46 0.9300 .
C47 C48 1.530(11) .
C48 O16 1.241(10) .
C48 O15 1.267(10) .
C48 Tb2 2.920(8) .
C49 O18 1.244(11) .
C49 O17 1.277(11) .
C49 C50 1.511(12) .
C50 C51 1.359(14) .
C50 C54 1.390(13) .
C51 C52 1.401(14) .
C51 H51 0.9300 .
C52 C53 1.371(13) .
C52 H52 0.9300 .
C53 N9 1.355(11) .
C53 H53 0.9300 .
C54 N9 1.354(11) .
C54 C55 1.538(12) .
C57 C58 1.37(2) .
C57 C56 1.442(18) .
C57 H57 0.9300 .
C58 C59 1.34(2) .
C58 H58 0.9300 .
C59 N10 1.35(2) .
C59 H59 0.9300 .
C62 C56 1.3900 .
C62 C61 1.3900 .
C62 H62 0.9300 .
C56 C55 1.3900 .
C56 C63 1.481(16) .
C55 N10 1.357(17) .
C55 N11 1.3900 .
N11 C60 1.3900 .
N11 Cu2 2.49(2) .
C60 C61 1.3900 .
C60 H60 0.9300 .
C61 H61 0.9300 .
C63 O19 1.249(14) .
C63 O20 1.249(15) .
N1 Cu1 1.994(7) .
N2 Cu1 2.041(7) .
N3 Cu2 2.273(7) 2_545
N4 Cu2 2.018(7) 2_545
N5 Cu1 2.381(8) 2_645
N6 Cu1 2.000(7) 2_645
N7 Cu2 2.005(7) .
N8 Cu2 2.068(7) .
N9 Cu2 1.999(8) .
O3 Tb2 2.326(5) 1_655
O4 Tb1 2.335(5) .
O5 Tb2 2.518(5) 1_655
O6 Tb2 2.533(6) 1_655
O7 Tb1 2.657(6) .
O8 Tb1 2.439(6) .
O11 Tb1 2.341(5) .
O12 Tb2 2.350(5) .
O13 Tb1 2.556(5) .
O14 Tb1 2.563(6) .
O15 Tb2 2.406(6) .
O16 Tb2 2.727(6) .
O17 Cu1 1.945(6) 4_466
O21 Tb2 2.410(6) .
O21 H21A 0.8698 .
O21 H21B 0.8689 .
O22 Tb2 2.390(6) .
O22 H22A 0.8689 .
O22 H22B 0.8706 .
O23 Tb2 2.404(6) .
O23 H23A 0.8697 .
O23 H23B 0.8702 .
O24 Tb1 2.402(5) .
O24 H24A 0.8558 .
O24 H24B 0.8549 .
O25 Tb1 2.360(6) .
O25 H25A 0.8652 .
O25 H25B 0.8661 .
O26 Tb1 2.387(6) .
O26 H26A 0.8739 .
O26 H26B 0.8753 .
O28 Cu1 2.545(8) .
Cu1 O17 1.945(6) 4_665
Cu1 N6 2.000(7) 2_655
Cu1 N5 2.381(8) 2_655
Cu2 N4 2.018(7) 2
Cu2 N3 2.273(7) 2
Tb2 O3 2.326(5) 1_455
Tb2 O5 2.518(5) 1_455
Tb2 O6 2.533(6) 1_455
Tb2 C24 2.895(8) 1_455
